data_8100380
loop_
_publ_author_name
'Li, Su-Yue'
'Li, Yong-Hui'
'Liu, Hua-Li'
'Zhu, Hai-Liang'
'Wang, Da-Qi'

_publ_section_title
;
Crystal structure of bis(diaquamanganese(II))hexaacetatomanganese
(II) octahydrate, ((H~2~O)~2~Mn)~2~(C~2~H~3~O~2~)~6~Mn &#x00B7; 8H~2~O
;
_journal_issue 3
_journal_name_full 'Zeitschrift f\"ur Kristallographie - New Crystal Structures'
_journal_page_first 319
_journal_page_last 320
_journal_volume 218
_journal_year 2003
_chemical_formula_structural 'C4 H14 Mn O8'
_chemical_formula_sum 'C4 H14 Mn O8'
_chemical_formula_weight 245.09
_space_group_IT_number 14
_symmetry_cell_setting monoclinic
_symmetry_space_group_name_Hall '-P 2ybc'
_symmetry_space_group_name_H-M 'P 1 21/c 1'
_cell_angle_alpha 90.00
_cell_angle_beta 110.927(10)
_cell_angle_gamma 90.00
_cell_formula_units_Z 6
_cell_length_a 10.409(8)
_cell_length_b 17.522(13)
_cell_length_c 9.059(7)
_cell_measurement_temperature 298(2)
_cell_volume 1543.2(19)
_diffrn_ambient_temperature 298(2)
_exptl_crystal_density_diffrn 1.582
_cod_depositor_comments
;
The following automatic conversions were performed:
'_symmetry_cell_setting' value 'Monoclinic' changed to 'monoclinic'
according to '/home/saulius/struct/CIF-dictionaries/cif_core.dic'
dictionary named 'cif_core.dic' version 2.4.1 from 2010-06-29.

Automatic conversion script
Id: cif_fix_enum 1527 2010-12-29 10:47:43Z saulius 
;
_cod_original_sg_symbol_H-M 'P 21/c'
_cod_database_code 8100380

loop_
_symmetry_equiv_pos_as_xyz
'x, y, z'
'-x, y+1/2, -z+1/2'
'-x, -y, -z'
'x, -y-1/2, z-1/2'

loop_
_atom_site_label
_atom_site_type_symbol
_atom_site_fract_x
_atom_site_fract_y
_atom_site_fract_z
_atom_site_U_iso_or_equiv
_atom_site_adp_type
_atom_site_occupancy
_atom_site_symmetry_multiplicity
_atom_site_Wyckoff_symbol
_atom_site_calc_flag
_atom_site_refinement_flags
_atom_site_disorder_assembly
_atom_site_disorder_group
Mn1 Mn 0.02019(4) 0.201720(18) 0.08744(4) 0.02678(12) Uani 1 4 e d . . .
Mn2 Mn 0.0000 0.0000 0.0000 0.02432(14) Uani 1 2 a d S . .
O1 O -0.13702(19) 0.15178(9) 0.1677(2) 0.0387(4) Uani 1 4 e d . . .
O2 O -0.16375(18) 0.03336(9) 0.0780(2) 0.0386(4) Uani 1 4 e d . . .
O3 O 0.17438(18) 0.14712(9) 0.2862(2) 0.0399(4) Uani 1 4 e d . . .
O4 O 0.17138(18) 0.02628(9) 0.2129(2) 0.0386(4) Uani 1 4 e d . . .
O5 O 0.01019(16) 0.11559(8) -0.09506(18) 0.0269(4) Uani 1 4 e d . . .
O6 O 0.02435(18) 0.21093(8) -0.2453(2) 0.0346(4) Uani 1 4 e d . . .
O7 O -0.16214(19) 0.25369(10) -0.0946(2) 0.0364(4) Uani 1 4 e d D . .
O8 O 0.2047(2) 0.25479(11) 0.0561(2) 0.0411(4) Uani 1 4 e d D . .
O9 O 0.6676(2) 0.12207(13) 0.7560(3) 0.0530(5) Uani 1 4 e d D . .
O10 O 0.4280(2) 0.31716(15) 0.3021(3) 0.0579(6) Uani 1 4 e d D . .
O11 O 0.6162(3) 0.30325(18) 0.9655(4) 0.0795(8) Uani 1 4 e d D . .
O12 O 0.6658(2) 0.89505(13) 0.9956(4) 0.0631(6) Uani 1 4 e d D . .
C1 C -0.1981(3) 0.08898(13) 0.1430(3) 0.0291(5) Uani 1 4 e d . . .
C2 C -0.3191(3) 0.07813(17) 0.1916(4) 0.0586(9) Uani 1 4 e d . . .
H2A H -0.3544 0.0274 0.1649 0.088 Uiso 1 4 e calc R . .
H2B H -0.3891 0.1145 0.1376 0.088 Uiso 1 4 e calc R . .
H2C H -0.2918 0.0855 0.3036 0.088 Uiso 1 4 e calc R . .
C3 C 0.2186(2) 0.08015(13) 0.3070(3) 0.0309(5) Uani 1 4 e d . . .
C4 C 0.3379(4) 0.06299(17) 0.4546(4) 0.0632(10) Uani 1 4 e d . . .
H4A H 0.3649 0.1086 0.5169 0.095 Uiso 1 4 e calc R . .
H4B H 0.4136 0.0447 0.4275 0.095 Uiso 1 4 e calc R . .
H4C H 0.3119 0.0247 0.5144 0.095 Uiso 1 4 e calc R . .
C5 C 0.0133(2) 0.14190(12) -0.2262(3) 0.0264(5) Uani 1 4 e d . . .
C6 C 0.0032(4) 0.08741(14) -0.3567(3) 0.0487(8) Uani 1 4 e d . . .
H6A H -0.0049 0.0363 -0.3229 0.073 Uiso 1 4 e calc R . .
H6B H 0.0843 0.0914 -0.3834 0.073 Uiso 1 4 e calc R . .
H6C H -0.0762 0.0995 -0.4477 0.073 Uiso 1 4 e calc R . .
H1 H -0.162(3) 0.2821(13) -0.174(2) 0.050(9) Uiso 1 4 e d D . .
H2 H -0.228(3) 0.2695(17) -0.064(4) 0.078(12) Uiso 1 4 e d D . .
H3 H 0.193(3) 0.2852(13) -0.026(2) 0.053(9) Uiso 1 4 e d D . .
H4 H 0.274(3) 0.2754(17) 0.133(3) 0.078(12) Uiso 1 4 e d D . .
H5 H 0.725(3) 0.1573(15) 0.808(5) 0.115(17) Uiso 1 4 e d D . .
H6 H 0.701(4) 0.0768(10) 0.783(6) 0.120(18) Uiso 1 4 e d D . .
H7 H 0.411(6) 0.3602(16) 0.339(6) 0.15(2) Uiso 1 4 e d D . .
H8 H 0.478(5) 0.288(3) 0.380(5) 0.19(3) Uiso 1 4 e d D . .
H9 H 0.546(4) 0.270(2) 0.929(6) 0.13(2) Uiso 1 4 e d D . .
H10 H 0.602(9) 0.326(5) 1.046(9) 0.43(7) Uiso 1 4 e d D . .
H11 H 0.706(5) 0.903(3) 1.0971(16) 0.15(3) Uiso 1 4 e d D . .
H12 H 0.729(5) 0.899(4) 0.954(6) 0.23(4) Uiso 1 4 e d D . .

loop_
_atom_site_aniso_label
_atom_site_aniso_U_11
_atom_site_aniso_U_22
_atom_site_aniso_U_33
_atom_site_aniso_U_23
_atom_site_aniso_U_13
_atom_site_aniso_U_12
Mn1 0.0335(2) 0.02031(19) 0.0263(2) -0.00288(14) 0.01051(16) 0.00059(14)
Mn2 0.0283(3) 0.0170(2) 0.0270(3) 0.00060(19) 0.0092(2) -0.00010(19)
O1 0.0473(11) 0.0309(9) 0.0448(11) -0.0056(8) 0.0248(9) -0.0078(8)
O2 0.0417(11) 0.0310(9) 0.0510(12) -0.0058(8) 0.0263(9) -0.0009(8)
O3 0.0470(11) 0.0288(9) 0.0369(10) 0.0015(8) 0.0062(8) 0.0075(8)
O4 0.0406(11) 0.0322(9) 0.0337(10) -0.0044(8) 0.0018(8) -0.0010(8)
O5 0.0378(10) 0.0193(7) 0.0251(8) 0.0006(6) 0.0131(7) -0.0004(7)
O6 0.0515(11) 0.0215(8) 0.0324(10) 0.0050(7) 0.0169(8) -0.0009(7)
O7 0.0383(11) 0.0382(10) 0.0351(10) 0.0075(8) 0.0163(8) 0.0078(8)
O8 0.0428(12) 0.0456(11) 0.0334(11) 0.0002(9) 0.0117(9) -0.0107(9)
O9 0.0480(13) 0.0481(12) 0.0542(13) 0.0029(11) 0.0077(10) 0.0023(11)
O10 0.0542(14) 0.0659(15) 0.0501(14) -0.0052(12) 0.0144(11) -0.0054(12)
O11 0.0659(18) 0.095(2) 0.085(2) -0.0158(17) 0.0365(16) 0.0012(16)
O12 0.0490(13) 0.0628(15) 0.085(2) 0.0034(14) 0.0326(14) -0.0038(11)
C1 0.0326(13) 0.0255(12) 0.0292(12) 0.0023(10) 0.0109(10) 0.0027(10)
C2 0.0507(19) 0.0566(18) 0.083(2) -0.0194(18) 0.0413(19) -0.0104(15)
C3 0.0290(13) 0.0285(12) 0.0321(13) 0.0001(11) 0.0072(10) -0.0011(10)
C4 0.062(2) 0.0422(17) 0.054(2) -0.0057(15) -0.0165(16) 0.0120(15)
C5 0.0290(13) 0.0231(12) 0.0267(12) 0.0013(10) 0.0094(10) 0.0015(9)
C6 0.091(2) 0.0287(13) 0.0331(15) -0.0032(12) 0.0300(15) -0.0025(14)

loop_
_geom_bond_atom_site_label_1
_geom_bond_atom_site_label_2
_geom_bond_distance
_geom_bond_site_symmetry_2
_geom_bond_publ_flag
Mn1 O6 2.1435(19) 4_566 ?
Mn1 O3 2.161(2) . ?
Mn1 O1 2.196(2) . ?
Mn1 O5 2.2134(19) . ?
Mn1 O7 2.217(2) . ?
Mn1 O8 2.241(2) . ?
Mn2 O2 2.146(2) . ?
Mn2 O2 2.146(2) 3 ?
Mn2 O4 2.158(2) 3 ?
Mn2 O4 2.158(2) . ?
Mn2 O5 2.218(2) . ?
Mn2 O5 2.218(2) 3 ?
O1 C1 1.250(3) . ?
O2 C1 1.255(3) . ?
O3 C3 1.250(3) . ?
O4 C3 1.249(3) . ?
O5 C5 1.285(3) . ?
O6 C5 1.233(3) . ?
O6 Mn1 2.1435(19) 4_565 ?
C1 C2 1.487(4) . ?
C3 C4 1.495(4) . ?
C5 C6 1.494(3) . ?
